data_1505346
loop_
_publ_author_name
'Cotter, Juliet'
'Hogan, Anne-Marie L'
'O'Shea, Donal F'

_publ_section_title
;
 Development and application of a direct vinyl lithiation of cis-stilbene
 and a directed vinyl lithiation of an unsymmetrical cis-stilbene.
;
_journal_issue 8
_journal_name_full 'Organic letters'
_journal_page_first 1493
_journal_page_last 1496
_journal_paper_doi 10.1021/ol070239l
_journal_volume 9
_journal_year 2007
_chemical_formula_sum 'C80 H88 Ca2 N4 O20'
_chemical_formula_weight 1505.70
_chemical_name_systematic
; 
 ? 
;
_space_group_IT_number 2
_symmetry_cell_setting triclinic
_symmetry_space_group_name_Hall '-P 1'
_symmetry_space_group_name_H-M 'P -1'
_atom_sites_solution_hydrogens geom
_atom_sites_solution_primary direct
_atom_sites_solution_secondary difmap
_audit_creation_method SHELXL-97
_cell_angle_alpha 65.539(5)
_cell_angle_beta 77.155(5)
_cell_angle_gamma 81.790(5)
_cell_formula_units_Z 1
_cell_length_a 9.962(3)
_cell_length_b 14.881(4)
_cell_length_c 15.080(5)
_cell_measurement_reflns_used 1369
_cell_measurement_temperature 293(2)
_cell_measurement_theta_max 25.75
_cell_measurement_theta_min 2.35
_cell_volume 1980.7(10)
_computing_cell_refinement 'Bruker SMART'
_computing_data_collection 'Bruker SMART'
_computing_data_reduction 'Bruker SAINT'
_computing_molecular_graphics 'Bruker SHELXTL'
_computing_publication_material 'Bruker SHELXTL'
_computing_structure_refinement 'SHELXL-97 (Sheldrick, 1997)'
_computing_structure_solution 'SHELXS-97 (Sheldrick, 1990)'
_diffrn_ambient_temperature 293(2)
_diffrn_measured_fraction_theta_full 0.993
_diffrn_measured_fraction_theta_max 0.993
_diffrn_measurement_device_type 'CCD area detector'
_diffrn_measurement_method 'phi and omega scans'
_diffrn_radiation_monochromator graphite
_diffrn_radiation_source 'fine-focus sealed tube'
_diffrn_radiation_type MoK\a
_diffrn_radiation_wavelength 0.71073
_diffrn_reflns_av_R_equivalents 0.0657
_diffrn_reflns_av_sigmaI/netI 0.1062
_diffrn_reflns_limit_h_max 10
_diffrn_reflns_limit_h_min -10
_diffrn_reflns_limit_k_max 15
_diffrn_reflns_limit_k_min -15
_diffrn_reflns_limit_l_max 15
_diffrn_reflns_limit_l_min -15
_diffrn_reflns_number 10567
_diffrn_reflns_theta_full 21.99
_diffrn_reflns_theta_max 21.99
_diffrn_reflns_theta_min 1.51
_exptl_absorpt_coefficient_mu 0.216
_exptl_absorpt_correction_T_max 0.9683
_exptl_absorpt_correction_T_min 0.6486
_exptl_absorpt_correction_type multi-scan
_exptl_absorpt_process_details SADABS
_exptl_crystal_colour colourless
_exptl_crystal_density_diffrn 1.262
_exptl_crystal_density_method 'not measured'
_exptl_crystal_description block
_exptl_crystal_F_000 796
_exptl_crystal_size_max 0.20
_exptl_crystal_size_mid 0.20
_exptl_crystal_size_min 0.15
_refine_diff_density_max 0.270
_refine_diff_density_min -0.261
_refine_diff_density_rms 0.044
_refine_ls_extinction_method none
_refine_ls_goodness_of_fit_ref 0.940
_refine_ls_hydrogen_treatment constr
_refine_ls_matrix_type full
_refine_ls_number_parameters 488
_refine_ls_number_reflns 4821
_refine_ls_number_restraints 0
_refine_ls_restrained_S_all 0.940
_refine_ls_R_factor_all 0.1138
_refine_ls_R_factor_gt 0.0513
_refine_ls_shift/su_max 0.003
_refine_ls_shift/su_mean 0.000
_refine_ls_structure_factor_coef Fsqd
_refine_ls_weighting_details 'calc w=1/[\s^2^(Fo^2^)+(0.0476P)^2^+0.0000P] where P=(Fo^2^+2Fc^2^)/3'
_refine_ls_weighting_scheme calc
_refine_ls_wR_factor_gt 0.0968
_refine_ls_wR_factor_ref 0.1162
_reflns_number_gt 2770
_reflns_number_total 4821
_reflns_threshold_expression >2sigma(I)
_cod_data_source_file ol070239lsi20070130_120615.cif
_cod_data_source_block osh44
_cod_depositor_comments
;
The following automatic conversions were performed:

'_symmetry_cell_setting' value 'Triclinic' changed to 'triclinic'
according to /home/saulius/struct/CIF-dictionaries/cif_core.dic
dictionary named 'cif_core.dic' version 2.4.1 from 2010-06-29.

Automatic conversion script
Id: cif_fix_values 1715 2011-07-08 13:25:40Z adriana 
;
_cod_original_cell_volume 1980.6(10)
_cod_original_sg_symbol_H-M P-1
_cod_original_formula_sum 'C80 H88 N4 O20 Ca2'
_cod_database_code 1505346

loop_
_symmetry_equiv_pos_as_xyz
'x, y, z'
'-x, -y, -z'

loop_
_atom_site_label
_atom_site_type_symbol
_atom_site_fract_x
_atom_site_fract_y
_atom_site_fract_z
_atom_site_U_iso_or_equiv
_atom_site_adp_type
_atom_site_occupancy
_atom_site_symmetry_multiplicity
_atom_site_calc_flag
_atom_site_refinement_flags
Ca Ca 0.18654(8) 0.05592(6) 0.96056(6) 0.0356(3) Uani 1 1 d .
C1 C -0.2127(5) 0.1776(4) 1.1488(4) 0.0590(14) Uani 1 1 d .
H1 H -0.1214 0.1720 1.1188 0.071 Uiso 1 1 calc R
C2 C -0.2488(6) 0.1321(4) 1.2504(4) 0.0625(15) Uani 1 1 d .
H2 H -0.1815 0.0966 1.2877 0.075 Uiso 1 1 calc R
C3 C -0.3817(6) 0.1385(4) 1.2968(4) 0.0680(15) Uani 1 1 d .
H3 H -0.4061 0.1064 1.3652 0.082 Uiso 1 1 calc R
C4 C -0.4793(5) 0.1935(4) 1.2402(5) 0.0739(17) Uani 1 1 d .
H4 H -0.5700 0.1998 1.2708 0.089 Uiso 1 1 calc R
C5 C -0.4437(5) 0.2387(4) 1.1394(4) 0.0634(15) Uani 1 1 d .
H5 H -0.5112 0.2752 1.1028 0.076 Uiso 1 1 calc R
C6 C -0.3100(5) 0.2316(3) 1.0904(4) 0.0445(12) Uani 1 1 d .
C7 C -0.2816(4) 0.2766(3) 0.9812(4) 0.0486(13) Uani 1 1 d .
H7 H -0.3469 0.3254 0.9527 0.058 Uiso 1 1 calc R
C8 C -0.1786(4) 0.2590(3) 0.9172(3) 0.0389(11) Uani 1 1 d .
C9 C -0.0632(5) 0.1819(3) 0.9473(3) 0.0395(11) Uani 1 1 d .
O1 O 0.0546(3) 0.21223(19) 0.9367(2) 0.0502(8) Uani 1 1 d .
O2 O -0.0818(3) 0.0921(2) 0.9782(2) 0.0454(8) Uani 1 1 d .
C10 C -0.1779(4) 0.3082(3) 0.8079(4) 0.0434(12) Uani 1 1 d .
C11 C -0.2820(5) 0.2895(4) 0.7715(4) 0.0603(14) Uani 1 1 d .
H11 H -0.3464 0.2443 0.8151 0.072 Uiso 1 1 calc R
C12 C -0.2935(5) 0.3353(4) 0.6735(5) 0.0730(17) Uani 1 1 d .
H12 H -0.3642 0.3213 0.6507 0.088 Uiso 1 1 calc R
C13 C -0.1978(6) 0.4028(4) 0.6090(4) 0.0744(17) Uani 1 1 d .
H13 H -0.2051 0.4353 0.5425 0.089 Uiso 1 1 calc R
C14 C -0.0929(5) 0.4222(3) 0.6419(4) 0.0591(14) Uani 1 1 d .
H14 H -0.0296 0.4679 0.5976 0.071 Uiso 1 1 calc R
C15 C -0.0792(5) 0.3744(3) 0.7412(4) 0.0466(12) Uani 1 1 d .
N1 N 0.0302(4) 0.3895(3) 0.7776(3) 0.0486(10) Uani 1 1 d .
H1N1 H 0.0410 0.3484 0.8361 0.058 Uiso 1 1 calc R
C16 C 0.1207(5) 0.4624(4) 0.7300(4) 0.0512(13) Uani 1 1 d .
O3 O 0.1135(4) 0.5326(3) 0.6533(3) 0.0728(11) Uani 1 1 d .
O4 O 0.2227(3) 0.4422(2) 0.7836(2) 0.0552(9) Uani 1 1 d .
C17 C 0.3232(5) 0.5167(4) 0.7576(4) 0.0626(15) Uani 1 1 d .
C18 C 0.2472(6) 0.6058(4) 0.7732(4) 0.091(2) Uani 1 1 d .
H18A H 0.1783 0.6319 0.7321 0.137 Uiso 1 1 calc R
H18B H 0.3112 0.6554 0.7561 0.137 Uiso 1 1 calc R
H18C H 0.2038 0.5866 0.8415 0.137 Uiso 1 1 calc R
C19 C 0.4037(5) 0.5409(4) 0.6535(4) 0.102(2) Uani 1 1 d .
H19A H 0.4335 0.4807 0.6440 0.153 Uiso 1 1 calc R
H19B H 0.4827 0.5763 0.6439 0.153 Uiso 1 1 calc R
H19C H 0.3459 0.5810 0.6066 0.153 Uiso 1 1 calc R
C20 C 0.4179(5) 0.4629(4) 0.8328(4) 0.0893(19) Uani 1 1 d .
H20A H 0.3647 0.4440 0.8986 0.134 Uiso 1 1 calc R
H20B H 0.4873 0.5060 0.8241 0.134 Uiso 1 1 calc R
H20C H 0.4612 0.4049 0.8232 0.134 Uiso 1 1 calc R
C21 C -0.1646(5) -0.3158(4) 0.7495(4) 0.0659(15) Uani 1 1 d .
H21 H -0.1731 -0.2947 0.6836 0.079 Uiso 1 1 calc R
C22 C -0.1781(6) -0.4136(5) 0.8105(6) 0.0826(19) Uani 1 1 d .
H22 H -0.1981 -0.4579 0.7868 0.099 Uiso 1 1 calc R
C23 C -0.1617(6) -0.4453(4) 0.9070(5) 0.0880(19) Uani 1 1 d .
H23 H -0.1698 -0.5117 0.9488 0.106 Uiso 1 1 calc R
C24 C -0.1335(6) -0.3801(5) 0.9426(5) 0.0803(17) Uani 1 1 d .
H24 H -0.1214 -0.4022 1.0079 0.096 Uiso 1 1 calc R
C25 C -0.1234(5) -0.2825(4) 0.8815(4) 0.0609(14) Uani 1 1 d .
H25 H -0.1058 -0.2386 0.9063 0.073 Uiso 1 1 calc R
C26 C -0.1386(4) -0.2469(4) 0.7830(4) 0.0495(13) Uani 1 1 d .
C27 C -0.1246(4) -0.1442(4) 0.7153(3) 0.0516(13) Uani 1 1 d .
H27 H -0.0866 -0.1342 0.6499 0.062 Uiso 1 1 calc R
C28 C -0.1578(4) -0.0613(4) 0.7320(3) 0.0406(12) Uani 1 1 d .
C29 C -0.2302(5) -0.0648(3) 0.8324(3) 0.0430(12) Uani 1 1 d .
O5 O -0.1696(3) -0.0317(2) 0.8771(2) 0.0536(9) Uani 1 1 d .
O6 O -0.3468(3) -0.0983(3) 0.8674(3) 0.0738(11) Uani 1 1 d .
C30 C -0.1377(4) 0.0369(3) 0.6485(3) 0.0433(12) Uani 1 1 d .
C31 C -0.2027(5) 0.0607(4) 0.5680(4) 0.0566(14) Uani 1 1 d .
H31 H -0.2581 0.0150 0.5688 0.068 Uiso 1 1 calc R
C32 C -0.1875(5) 0.1493(4) 0.4878(4) 0.0653(15) Uani 1 1 d .
H32 H -0.2304 0.1624 0.4346 0.078 Uiso 1 1 calc R
C33 C -0.1089(5) 0.2184(4) 0.4862(4) 0.0635(15) Uani 1 1 d .
H33 H -0.1002 0.2793 0.4328 0.076 Uiso 1 1 calc R
C34 C -0.0429(5) 0.1972(4) 0.5643(4) 0.0556(14) Uani 1 1 d .
H34 H 0.0102 0.2442 0.5634 0.067 Uiso 1 1 calc R
C35 C -0.0545(4) 0.1068(3) 0.6441(3) 0.0437(12) Uani 1 1 d .
N2 N 0.0136(3) 0.0866(2) 0.7243(2) 0.0452(10) Uani 1 1 d .
H2N2 H -0.0317 0.0536 0.7822 0.054 Uiso 1 1 calc R
C36 C 0.1388(5) 0.1117(3) 0.7224(4) 0.0436(12) Uani 1 1 d .
O7 O 0.1800(3) 0.0973(2) 0.7978(2) 0.0549(9) Uani 1 1 d .
O8 O 0.2128(3) 0.1483(2) 0.6315(2) 0.0585(9) Uani 1 1 d .
C37 C 0.3436(5) 0.1958(4) 0.6101(4) 0.0612(15) Uani 1 1 d .
C38 C 0.3868(6) 0.2189(5) 0.5015(4) 0.134(3) Uani 1 1 d .
H38A H 0.3997 0.1585 0.4912 0.201 Uiso 1 1 calc R
H38B H 0.4717 0.2518 0.4771 0.201 Uiso 1 1 calc R
H38C H 0.3166 0.2610 0.4669 0.201 Uiso 1 1 calc R
C39 C 0.3118(6) 0.2879(4) 0.6303(5) 0.107(2) Uani 1 1 d .
H39A H 0.2421 0.3286 0.5941 0.160 Uiso 1 1 calc R
H39B H 0.3938 0.3236 0.6098 0.160 Uiso 1 1 calc R
H39C H 0.2791 0.2703 0.6999 0.160 Uiso 1 1 calc R
C40 C 0.4488(5) 0.1270(4) 0.6669(4) 0.098(2) Uani 1 1 d .
H40A H 0.4269 0.1215 0.7342 0.147 Uiso 1 1 calc R
H40B H 0.5385 0.1525 0.6370 0.147 Uiso 1 1 calc R
H40C H 0.4483 0.0630 0.6658 0.147 Uiso 1 1 calc R
O9 O 0.3499(3) 0.1796(2) 0.9296(2) 0.0760(15) Uani 1 1 d .
H9A H 0.356(4) 0.217(3) 0.891(3) 0.091 Uiso 1 1 d R
H9B H 0.385(5) 0.173(2) 0.961(3) 0.091 Uiso 1 1 d R
O10 O 0.3986(3) -0.0369(3) 0.9484(3) 0.0924(16) Uani 1 1 d .
H10A H 0.448(3) -0.024(3) 0.900(2) 0.111 Uiso 1 1 d R
H10B H 0.418(3) -0.080(3) 0.993(2) 0.111 Uiso 1 1 d R

loop_
_atom_site_aniso_label
_atom_site_aniso_U_11
_atom_site_aniso_U_22
_atom_site_aniso_U_33
_atom_site_aniso_U_23
_atom_site_aniso_U_13
_atom_site_aniso_U_12
Ca 0.0334(5) 0.0407(6) 0.0367(6) -0.0160(5) -0.0118(4) -0.0034(4)
C1 0.048(3) 0.079(4) 0.065(4) -0.044(3) -0.013(3) 0.003(3)
C2 0.064(4) 0.077(4) 0.067(4) -0.049(4) -0.019(3) 0.006(3)
C3 0.066(4) 0.090(4) 0.061(4) -0.045(4) 0.001(4) -0.019(3)
C4 0.046(3) 0.119(5) 0.078(5) -0.060(4) -0.008(4) -0.008(4)
C5 0.046(4) 0.093(4) 0.071(4) -0.051(4) -0.017(3) 0.003(3)
C6 0.036(3) 0.054(3) 0.060(4) -0.038(3) -0.014(3) 0.001(2)
C7 0.039(3) 0.050(3) 0.066(4) -0.029(3) -0.022(3) 0.006(2)
C8 0.033(3) 0.038(3) 0.053(3) -0.024(3) -0.013(3) 0.000(2)
C9 0.040(3) 0.046(3) 0.038(3) -0.022(3) -0.011(2) -0.001(3)
O1 0.0376(18) 0.043(2) 0.066(2) -0.0135(17) -0.0205(17) 0.0004(16)
O2 0.0507(19) 0.0308(19) 0.058(2) -0.0191(17) -0.0107(16) -0.0049(16)
C10 0.037(3) 0.051(3) 0.058(4) -0.032(3) -0.023(3) 0.007(3)
C11 0.056(3) 0.075(4) 0.061(4) -0.032(3) -0.022(3) -0.001(3)
C12 0.062(4) 0.107(5) 0.076(5) -0.051(4) -0.038(4) 0.001(4)
C13 0.082(4) 0.101(5) 0.058(4) -0.038(4) -0.043(4) 0.009(4)
C14 0.070(4) 0.066(4) 0.051(4) -0.026(3) -0.024(3) -0.008(3)
C15 0.051(3) 0.050(3) 0.051(4) -0.028(3) -0.024(3) 0.006(3)
N1 0.060(3) 0.043(2) 0.043(3) -0.010(2) -0.018(2) -0.010(2)
C16 0.064(4) 0.039(3) 0.055(4) -0.020(3) -0.018(3) -0.003(3)
O3 0.096(3) 0.054(2) 0.061(3) -0.001(2) -0.032(2) -0.023(2)
O4 0.056(2) 0.047(2) 0.060(2) -0.0092(18) -0.0210(18) -0.0124(17)
C17 0.057(3) 0.050(4) 0.077(4) -0.015(3) -0.017(3) -0.017(3)
C18 0.107(5) 0.063(4) 0.128(6) -0.044(4) -0.055(4) -0.007(4)
C19 0.076(4) 0.117(5) 0.096(5) -0.027(4) 0.015(4) -0.045(4)
C20 0.061(4) 0.087(4) 0.122(5) -0.029(4) -0.042(4) -0.013(3)
C21 0.063(4) 0.071(4) 0.082(4) -0.050(4) -0.021(3) 0.012(3)
C22 0.081(4) 0.064(5) 0.129(6) -0.060(5) -0.028(4) -0.001(3)
C23 0.088(5) 0.060(4) 0.108(6) -0.024(4) -0.019(4) -0.007(3)
C24 0.093(5) 0.073(5) 0.085(5) -0.037(4) -0.026(4) -0.001(4)
C25 0.066(4) 0.062(4) 0.071(4) -0.036(3) -0.024(3) -0.006(3)
C26 0.039(3) 0.055(4) 0.069(4) -0.040(3) -0.014(3) 0.004(3)
C27 0.052(3) 0.060(4) 0.051(3) -0.028(3) -0.014(3) -0.002(3)
C28 0.032(3) 0.052(3) 0.046(3) -0.026(3) -0.011(2) -0.004(2)
C29 0.040(3) 0.051(3) 0.041(3) -0.023(3) -0.006(3) 0.000(3)
O5 0.063(2) 0.071(2) 0.037(2) -0.0248(18) -0.0099(17) -0.0262(18)
O6 0.037(2) 0.124(3) 0.085(3) -0.069(2) 0.0072(19) -0.023(2)
C30 0.041(3) 0.058(3) 0.044(3) -0.032(3) -0.014(3) 0.001(3)
C31 0.049(3) 0.078(4) 0.054(4) -0.034(3) -0.016(3) -0.005(3)
C32 0.064(4) 0.093(5) 0.046(4) -0.030(4) -0.023(3) 0.005(3)
C33 0.069(4) 0.069(4) 0.048(4) -0.016(3) -0.017(3) 0.001(3)
C34 0.058(3) 0.060(4) 0.053(4) -0.022(3) -0.020(3) -0.002(3)
C35 0.045(3) 0.052(3) 0.035(3) -0.017(3) -0.013(2) 0.002(3)
N2 0.045(2) 0.058(3) 0.033(2) -0.013(2) -0.0122(19) -0.011(2)
C36 0.043(3) 0.052(3) 0.043(4) -0.024(3) -0.009(3) -0.009(2)
O7 0.050(2) 0.081(2) 0.041(2) -0.0248(19) -0.0131(17) -0.0180(17)
O8 0.059(2) 0.084(3) 0.034(2) -0.0214(19) 0.0025(17) -0.0312(19)
C37 0.052(3) 0.074(4) 0.053(4) -0.022(3) 0.009(3) -0.031(3)
C38 0.119(5) 0.214(8) 0.070(5) -0.060(5) 0.041(4) -0.089(5)
C39 0.088(5) 0.080(5) 0.156(7) -0.050(5) -0.009(4) -0.028(4)
C40 0.052(4) 0.101(5) 0.130(6) -0.033(4) -0.012(4) -0.012(4)
O9 0.062(2) 0.086(3) 0.077(4) -0.018(2) -0.020(2) -0.029(2)
O10 0.058(2) 0.111(4) 0.101(4) -0.046(3) -0.013(2) 0.026(2)

loop_
_atom_type_symbol
_atom_type_description
_atom_type_scat_dispersion_real
_atom_type_scat_dispersion_imag
_atom_type_scat_source
C C 0.0033 0.0016 'International Tables Vol C Tables 4.2.6.8 and 6.1.1.4'
H H 0.0000 0.0000 'International Tables Vol C Tables 4.2.6.8 and 6.1.1.4'
N N 0.0061 0.0033 'International Tables Vol C Tables 4.2.6.8 and 6.1.1.4'
O O 0.0106 0.0060 'International Tables Vol C Tables 4.2.6.8 and 6.1.1.4'
Ca Ca 0.2262 0.3064 'International Tables Vol C Tables 4.2.6.8 and 6.1.1.4'

loop_
_geom_angle_atom_site_label_1
_geom_angle_atom_site_label_2
_geom_angle_atom_site_label_3
_geom_angle
_geom_angle_site_symmetry_1
_geom_angle_site_symmetry_3
O7 Ca O5 172.00(12) . 2_557
O7 Ca O2 96.46(11) . 2_557
O5 Ca O2 86.05(10) 2_557 2_557
O7 Ca O10 91.39(12) . .
O5 Ca O10 96.34(12) 2_557 .
O2 Ca O10 86.59(11) 2_557 .
O7 Ca O1 84.54(11) . .
O5 Ca O1 87.69(11) 2_557 .
O2 Ca O1 122.12(10) 2_557 .
O10 Ca O1 151.26(11) . .
O7 Ca O9 95.85(11) . .
O5 Ca O9 83.61(11) 2_557 .
O2 Ca O9 161.64(10) 2_557 .
O10 Ca O9 79.54(12) . .
O1 Ca O9 72.63(10) . .
O7 Ca O2 84.37(10) . .
O5 Ca O2 89.29(10) 2_557 .
O2 Ca O2 71.14(11) 2_557 .
O10 Ca O2 156.62(11) . .
O1 Ca O2 51.28(9) . .
O9 Ca O2 123.72(10) . .
O7 Ca C9 81.50(11) . .
O5 Ca C9 90.68(11) 2_557 .
O2 Ca C9 96.71(13) 2_557 .
O10 Ca C9 172.44(12) . .
O1 Ca C9 25.90(10) . .
O9 Ca C9 98.54(12) . .
O2 Ca C9 25.58(9) . .
O7 Ca Ca 90.04(8) . 2_557
O5 Ca Ca 87.27(8) 2_557 2_557
O2 Ca Ca 38.19(7) 2_557 2_557
O10 Ca Ca 124.43(9) . 2_557
O1 Ca Ca 84.09(8) . 2_557
O9 Ca Ca 155.26(8) . 2_557
O2 Ca Ca 32.95(6) . 2_557
C9 Ca Ca 58.53(10) . 2_557
C2 C1 C6 121.3(5) . .
C2 C1 H1 119.3 . .
C6 C1 H1 119.3 . .
C3 C2 C1 120.9(5) . .
C3 C2 H2 119.6 . .
C1 C2 H2 119.6 . .
C2 C3 C4 118.6(5) . .
C2 C3 H3 120.7 . .
C4 C3 H3 120.7 . .
C5 C4 C3 120.6(5) . .
C5 C4 H4 119.7 . .
C3 C4 H4 119.7 . .
C4 C5 C6 121.9(5) . .
C4 C5 H5 119.1 . .
C6 C5 H5 119.1 . .
C5 C6 C1 116.7(5) . .
C5 C6 C7 118.7(4) . .
C1 C6 C7 124.5(4) . .
C8 C7 C6 130.5(4) . .
C8 C7 H7 114.7 . .
C6 C7 H7 114.7 . .
C7 C8 C10 121.0(4) . .
C7 C8 C9 123.4(4) . .
C10 C8 C9 115.2(4) . .
O2 C9 O1 121.5(4) . .
O2 C9 C8 121.1(4) . .
O1 C9 C8 117.3(4) . .
O2 C9 Ca 65.6(2) . .
O1 C9 Ca 56.7(2) . .
C8 C9 Ca 167.4(3) . .
C9 O1 Ca 97.4(3) . .
C9 O2 Ca 162.2(3) . 2_557
C9 O2 Ca 88.9(2) . .
Ca O2 Ca 108.86(11) 2_557 .
C11 C10 C15 118.4(5) . .
C11 C10 C8 118.4(4) . .
C15 C10 C8 123.1(4) . .
C12 C11 C10 122.3(5) . .
C12 C11 H11 118.9 . .
C10 C11 H11 118.9 . .
C11 C12 C13 118.7(5) . .
C11 C12 H12 120.7 . .
C13 C12 H12 120.7 . .
C14 C13 C12 120.7(5) . .
C14 C13 H13 119.6 . .
C12 C13 H13 119.6 . .
C13 C14 C15 120.9(5) . .
C13 C14 H14 119.6 . .
C15 C14 H14 119.6 . .
C14 C15 C10 119.0(4) . .
C14 C15 N1 122.8(5) . .
C10 C15 N1 118.2(4) . .
C16 N1 C15 126.8(4) . .
C16 N1 H1N1 116.6 . .
C15 N1 H1N1 116.6 . .
O3 C16 N1 126.4(5) . .
O3 C16 O4 125.4(5) . .
N1 C16 O4 108.2(4) . .
C16 O4 C17 119.7(4) . .
O4 C17 C18 108.4(4) . .
O4 C17 C19 111.0(4) . .
C18 C17 C19 113.4(5) . .
O4 C17 C20 102.0(4) . .
C18 C17 C20 111.3(5) . .
C19 C17 C20 110.1(5) . .
C17 C18 H18A 109.5 . .
C17 C18 H18B 109.5 . .
H18A C18 H18B 109.5 . .
C17 C18 H18C 109.5 . .
H18A C18 H18C 109.5 . .
H18B C18 H18C 109.5 . .
C17 C19 H19A 109.5 . .
C17 C19 H19B 109.5 . .
H19A C19 H19B 109.5 . .
C17 C19 H19C 109.5 . .
H19A C19 H19C 109.5 . .
H19B C19 H19C 109.5 . .
C17 C20 H20A 109.5 . .
C17 C20 H20B 109.5 . .
H20A C20 H20B 109.5 . .
C17 C20 H20C 109.5 . .
H20A C20 H20C 109.5 . .
H20B C20 H20C 109.5 . .
C22 C21 C26 122.1(5) . .
C22 C21 H21 119.0 . .
C26 C21 H21 119.0 . .
C21 C22 C23 119.0(6) . .
C21 C22 H22 120.5 . .
C23 C22 H22 120.5 . .
C22 C23 C24 120.8(6) . .
C22 C23 H23 119.6 . .
C24 C23 H23 119.6 . .
C25 C24 C23 119.4(6) . .
C25 C24 H24 120.3 . .
C23 C24 H24 120.3 . .
C24 C25 C26 122.0(5) . .
C24 C25 H25 119.0 . .
C26 C25 H25 119.0 . .
C25 C26 C21 116.7(5) . .
C25 C26 C27 123.3(5) . .
C21 C26 C27 119.9(5) . .
C28 C27 C26 130.2(5) . .
C28 C27 H27 114.9 . .
C26 C27 H27 114.9 . .
C27 C28 C30 120.1(4) . .
C27 C28 C29 121.2(4) . .
C30 C28 C29 118.4(4) . .
O6 C29 O5 122.7(4) . .
O6 C29 C28 119.3(4) . .
O5 C29 C28 117.9(4) . .
C29 O5 Ca 134.4(3) . 2_557
C35 C30 C31 117.2(5) . .
C35 C30 C28 123.9(4) . .
C31 C30 C28 118.8(4) . .
C32 C31 C30 122.0(5) . .
C32 C31 H31 119.0 . .
C30 C31 H31 119.0 . .
C33 C32 C31 119.9(5) . .
C33 C32 H32 120.0 . .
C31 C32 H32 120.0 . .
C32 C33 C34 119.5(5) . .
C32 C33 H33 120.2 . .
C34 C33 H33 120.2 . .
C33 C34 C35 120.9(5) . .
C33 C34 H34 119.6 . .
C35 C34 H34 119.6 . .
C34 C35 C30 120.4(4) . .
C34 C35 N2 120.0(4) . .
C30 C35 N2 119.6(4) . .
C36 N2 C35 129.1(4) . .
C36 N2 H2N2 115.5 . .
C35 N2 H2N2 115.5 . .
O7 C36 O8 124.7(4) . .
O7 C36 N2 122.2(4) . .
O8 C36 N2 113.0(4) . .
C36 O7 Ca 161.7(3) . .
C36 O8 C37 122.0(4) . .
O8 C37 C40 112.3(4) . .
O8 C37 C39 108.4(4) . .
C40 C37 C39 112.4(5) . .
O8 C37 C38 100.6(4) . .
C40 C37 C38 110.8(5) . .
C39 C37 C38 111.9(5) . .
C37 C38 H38A 109.5 . .
C37 C38 H38B 109.5 . .
H38A C38 H38B 109.5 . .
C37 C38 H38C 109.5 . .
H38A C38 H38C 109.5 . .
H38B C38 H38C 109.5 . .
C37 C39 H39A 109.5 . .
C37 C39 H39B 109.5 . .
H39A C39 H39B 109.5 . .
C37 C39 H39C 109.5 . .
H39A C39 H39C 109.5 . .
H39B C39 H39C 109.5 . .
C37 C40 H40A 109.5 . .
C37 C40 H40B 109.5 . .
H40A C40 H40B 109.5 . .
C37 C40 H40C 109.5 . .
H40A C40 H40C 109.5 . .
H40B C40 H40C 109.5 . .
Ca O9 H9A 120.0 . .
Ca O9 H9B 120.1 . .
H9A O9 H9B 119.9 . .
Ca O10 H10A 120.5 . .
Ca O10 H10B 120.7 . .
H10A O10 H10B 118.7 . .

loop_
_geom_bond_atom_site_label_1
_geom_bond_atom_site_label_2
_geom_bond_distance
_geom_bond_site_symmetry_2
Ca O7 2.284(3) .
Ca O5 2.292(3) 2_557
Ca O2 2.311(3) 2_557
Ca O10 2.368(3) .
Ca O1 2.431(3) .
Ca O9 2.462(3) .
Ca O2 2.626(3) .
Ca C9 2.884(4) .
Ca Ca 4.0198(19) 2_557
C1 C2 1.378(6) .
C1 C6 1.391(6) .
C1 H1 0.9300 .
C2 C3 1.364(6) .
C2 H2 0.9300 .
C3 C4 1.381(6) .
C3 H3 0.9300 .
C4 C5 1.367(6) .
C4 H4 0.9300 .
C5 C6 1.385(6) .
C5 H5 0.9300 .
C6 C7 1.474(6) .
C7 C8 1.322(5) .
C7 H7 0.9300 .
C8 C10 1.500(6) .
C8 C9 1.506(6) .
C9 O2 1.246(5) .
C9 O1 1.271(5) .
O2 Ca 2.311(3) 2_557
C10 C11 1.384(6) .
C10 C15 1.403(6) .
C11 C12 1.372(6) .
C11 H11 0.9300 .
C12 C13 1.385(7) .
C12 H12 0.9300 .
C13 C14 1.362(6) .
C13 H13 0.9300 .
C14 C15 1.396(6) .
C14 H14 0.9300 .
C15 N1 1.406(5) .
N1 C16 1.361(5) .
N1 H1N1 0.8600 .
C16 O3 1.204(5) .
C16 O4 1.362(5) .
O4 C17 1.473(5) .
C17 C18 1.510(6) .
C17 C19 1.513(7) .
C17 C20 1.525(6) .
C18 H18A 0.9600 .
C18 H18B 0.9600 .
C18 H18C 0.9600 .
C19 H19A 0.9600 .
C19 H19B 0.9600 .
C19 H19C 0.9600 .
C20 H20A 0.9600 .
C20 H20B 0.9600 .
C20 H20C 0.9600 .
C21 C22 1.370(7) .
C21 C26 1.392(6) .
C21 H21 0.9300 .
C22 C23 1.373(7) .
C22 H22 0.9300 .
C23 C24 1.374(7) .
C23 H23 0.9300 .
C24 C25 1.363(7) .
C24 H24 0.9300 .
C25 C26 1.391(6) .
C25 H25 0.9300 .
C26 C27 1.450(6) .
C27 C28 1.341(6) .
C27 H27 0.9300 .
C28 C30 1.485(6) .
C28 C29 1.509(6) .
C29 O6 1.246(5) .
C29 O5 1.265(5) .
O5 Ca 2.292(3) 2_557
C30 C35 1.392(6) .
C30 C31 1.395(6) .
C31 C32 1.371(6) .
C31 H31 0.9300 .
C32 C33 1.368(6) .
C32 H32 0.9300 .
C33 C34 1.377(6) .
C33 H33 0.9300 .
C34 C35 1.383(6) .
C34 H34 0.9300 .
C35 N2 1.421(5) .
N2 C36 1.343(5) .
N2 H2N2 0.8600 .
C36 O7 1.220(5) .
C36 O8 1.328(5) .
O8 C37 1.479(5) .
C37 C40 1.499(6) .
C37 C39 1.499(7) .
C37 C38 1.499(7) .
C38 H38A 0.9600 .
C38 H38B 0.9600 .
C38 H38C 0.9600 .
C39 H39A 0.9600 .
C39 H39B 0.9600 .
C39 H39C 0.9600 .
C40 H40A 0.9600 .
C40 H40B 0.9600 .
C40 H40C 0.9600 .
O9 H9A 0.6126 .
O9 H9B 0.6126 .
O10 H10A 0.7523 .
O10 H10B 0.7525 .

loop_
_geom_hbond_atom_site_label_D
_geom_hbond_atom_site_label_H
_geom_hbond_atom_site_label_A
_geom_hbond_distance_DH
_geom_hbond_distance_HA
_geom_hbond_distance_DA
_geom_hbond_angle_DHA
N2 H2N2 O5 0.86 1.91 2.725(4) 156.5
N1 H1N1 O1 0.86 1.97 2.759(5) 151.3

loop_
_geom_torsion_atom_site_label_1
_geom_torsion_atom_site_label_2
_geom_torsion_atom_site_label_3
_geom_torsion_atom_site_label_4
_geom_torsion
_geom_torsion_site_symmetry_1
_geom_torsion_site_symmetry_4
C6 C1 C2 C3 0.2(8) . .
C1 C2 C3 C4 -1.5(8) . .
C2 C3 C4 C5 1.5(8) . .
C3 C4 C5 C6 -0.1(8) . .
C4 C5 C6 C1 -1.2(7) . .
C4 C5 C6 C7 175.8(4) . .
C2 C1 C6 C5 1.1(7) . .
C2 C1 C6 C7 -175.7(4) . .
C5 C6 C7 C8 -159.1(5) . .
C1 C6 C7 C8 17.6(7) . .
C6 C7 C8 C10 174.4(4) . .
C6 C7 C8 C9 1.1(7) . .
C7 C8 C9 O2 74.3(6) . .
C10 C8 C9 O2 -99.3(5) . .
C7 C8 C9 O1 -108.1(5) . .
C10 C8 C9 O1 78.3(5) . .
C7 C8 C9 Ca -166.6(12) . .
C10 C8 C9 Ca 19.8(16) . .
O7 Ca C9 O2 94.7(2) . .
O5 Ca C9 O2 -86.9(2) 2_557 .
O2 Ca C9 O2 -0.8(3) 2_557 .
O10 Ca C9 O2 114.7(10) . .
O1 Ca C9 O2 -170.3(4) . .
O9 Ca C9 O2 -170.6(2) . .
Ca Ca C9 O2 -0.56(19) 2_557 .
O7 Ca C9 O1 -95.0(3) . .
O5 Ca C9 O1 83.3(3) 2_557 .
O2 Ca C9 O1 169.4(2) 2_557 .
O10 Ca C9 O1 -75.0(10) . .
O9 Ca C9 O1 -0.3(3) . .
O2 Ca C9 O1 170.3(4) . .
Ca Ca C9 O1 169.7(3) 2_557 .
O7 Ca C9 C8 -30.0(14) . .
O5 Ca C9 C8 148.3(14) 2_557 .
O2 Ca C9 C8 -125.6(14) 2_557 .
O10 Ca C9 C8 -10(2) . .
O1 Ca C9 C8 65.0(14) . .
O9 Ca C9 C8 64.7(14) . .
O2 Ca C9 C8 -124.7(15) . .
Ca Ca C9 C8 -125.3(14) 2_557 .
O2 C9 O1 Ca 10.4(4) . .
C8 C9 O1 Ca -167.2(3) . .
O7 Ca O1 C9 81.8(3) . .
O5 Ca O1 C9 -96.3(3) 2_557 .
O2 Ca O1 C9 -12.4(3) 2_557 .
O10 Ca O1 C9 164.7(3) . .
O9 Ca O1 C9 179.7(3) . .
O2 Ca O1 C9 -5.4(2) . .
Ca Ca O1 C9 -8.8(2) 2_557 .
O1 C9 O2 Ca 167.7(6) . 2_557
C8 C9 O2 Ca -14.8(12) . 2_557
Ca C9 O2 Ca 177.3(9) . 2_557
O1 C9 O2 Ca -9.6(4) . .
C8 C9 O2 Ca 167.9(4) . .
O7 Ca O2 C9 -82.1(2) . .
O5 Ca O2 C9 93.0(2) 2_557 .
O2 Ca O2 C9 179.1(3) 2_557 .
O10 Ca O2 C9 -162.5(3) . .
O1 Ca O2 C9 5.4(2) . .
O9 Ca O2 C9 11.2(3) . .
Ca Ca O2 C9 179.1(3) 2_557 .
O7 Ca O2 Ca 98.82(12) . 2_557
O5 Ca O2 Ca -86.07(12) 2_557 2_557
O2 Ca O2 Ca 0.0 2_557 2_557
O10 Ca O2 Ca 18.4(3) . 2_557
O1 Ca O2 Ca -173.68(17) . 2_557
O9 Ca O2 Ca -167.90(11) . 2_557
C9 Ca O2 Ca -179.1(3) . 2_557
C7 C8 C10 C11 -62.1(6) . .
C9 C8 C10 C11 111.7(5) . .
C7 C8 C10 C15 116.0(5) . .
C9 C8 C10 C15 -70.2(5) . .
C15 C10 C11 C12 -1.7(7) . .
C8 C10 C11 C12 176.5(4) . .
C10 C11 C12 C13 -0.3(8) . .
C11 C12 C13 C14 1.1(8) . .
C12 C13 C14 C15 0.1(8) . .
C13 C14 C15 C10 -2.1(7) . .
C13 C14 C15 N1 177.6(4) . .
C11 C10 C15 C14 2.9(6) . .
C8 C10 C15 C14 -175.3(4) . .
C11 C10 C15 N1 -176.9(4) . .
C8 C10 C15 N1 4.9(6) . .
C14 C15 N1 C16 12.9(7) . .
C10 C15 N1 C16 -167.3(4) . .
C15 N1 C16 O3 8.8(7) . .
C15 N1 C16 O4 -170.7(4) . .
O3 C16 O4 C17 9.9(7) . .
N1 C16 O4 C17 -170.6(4) . .
C16 O4 C17 C18 64.0(5) . .
C16 O4 C17 C19 -61.1(5) . .
C16 O4 C17 C20 -178.4(4) . .
C26 C21 C22 C23 -1.8(8) . .
C21 C22 C23 C24 0.6(9) . .
C22 C23 C24 C25 0.8(9) . .
C23 C24 C25 C26 -1.1(8) . .
C24 C25 C26 C21 -0.1(7) . .
C24 C25 C26 C27 -178.2(5) . .
C22 C21 C26 C25 1.5(7) . .
C22 C21 C26 C27 179.8(5) . .
C25 C26 C27 C28 -34.2(7) . .
C21 C26 C27 C28 147.7(5) . .
C26 C27 C28 C30 -177.8(4) . .
C26 C27 C28 C29 -4.6(7) . .
C27 C28 C29 O6 -61.7(6) . .
C30 C28 C29 O6 111.6(5) . .
C27 C28 C29 O5 119.3(5) . .
C30 C28 C29 O5 -67.3(5) . .
O6 C29 O5 Ca 23.0(7) . 2_557
C28 C29 O5 Ca -158.1(3) . 2_557
C27 C28 C30 C35 -121.1(5) . .
C29 C28 C30 C35 65.5(5) . .
C27 C28 C30 C31 57.2(6) . .
C29 C28 C30 C31 -116.2(4) . .
C35 C30 C31 C32 -0.7(6) . .
C28 C30 C31 C32 -179.1(4) . .
C30 C31 C32 C33 -1.5(7) . .
C31 C32 C33 C34 1.7(7) . .
C32 C33 C34 C35 0.3(7) . .
C33 C34 C35 C30 -2.5(7) . .
C33 C34 C35 N2 -179.5(4) . .
C31 C30 C35 C34 2.6(6) . .
C28 C30 C35 C34 -179.0(4) . .
C31 C30 C35 N2 179.7(4) . .
C28 C30 C35 N2 -2.0(6) . .
C34 C35 N2 C36 -38.6(6) . .
C30 C35 N2 C36 144.4(4) . .
C35 N2 C36 O7 173.2(4) . .
C35 N2 C36 O8 -10.0(6) . .
O8 C36 O7 Ca 177.1(7) . .
N2 C36 O7 Ca -6.5(13) . .
O5 Ca O7 C36 -61.2(14) 2_557 .
O2 Ca O7 C36 46.8(10) 2_557 .
O10 Ca O7 C36 133.5(10) . .
O1 Ca O7 C36 -75.0(10) . .
O9 Ca O7 C36 -146.8(10) . .
O2 Ca O7 C36 -23.4(10) . .
C9 Ca O7 C36 -49.0(10) . .
Ca Ca O7 C36 9.1(10) 2_557 .
O7 C36 O8 C37 -13.6(7) . .
N2 C36 O8 C37 169.7(4) . .
C36 O8 C37 C40 59.7(6) . .
C36 O8 C37 C39 -65.0(6) . .
C36 O8 C37 C38 177.6(5) . .
